data_7215423
loop_
_publ_author_name
'Hu, Dehui'
'Yang, Zhipei'
'Zhang, Guoqi'
'Liu, Min'
'Xiang, Junfeng'
'Liang, Tongling'
'Ma, Jinshi'
'Yang, Guoqiang'

_publ_section_title
;
 Self-complementary hydrogen-bonded duplexes and helices based on
 bis(pyrrolyl)carbohydrazide derivatives
;
_journal_issue 20
_journal_name_full CrystEngComm
_journal_page_first 6021
_journal_paper_doi 10.1039/c1ce05542a
_journal_volume 13
_journal_year 2011
_chemical_formula_moiety 'C21 H30 N6 O4, 0.5(H2 O)'
_chemical_formula_sum 'C21 H31 N6 O4.5'
_chemical_formula_weight 439.52
_chemical_name_systematic
;
?
;
_space_group_IT_number 171
_symmetry_cell_setting hexagonal
_symmetry_space_group_name_Hall 'P 62'
_symmetry_space_group_name_H-M 'P 62'
_atom_sites_solution_hydrogens geom
_atom_sites_solution_primary direct
_atom_sites_solution_secondary difmap
_audit_creation_method SHELXL-97
_cell_angle_alpha 90.00
_cell_angle_beta 90.00
_cell_angle_gamma 120.00
_cell_formula_units_Z 6
_cell_length_a 16.533(4)
_cell_length_b 16.533(4)
_cell_length_c 14.654(5)
_cell_measurement_reflns_used 2654
_cell_measurement_temperature 293(2)
_cell_measurement_theta_max 19.00
_cell_measurement_theta_min 2.83
_cell_volume 3468.9(17)
_computing_cell_refinement 'Bruker SMART'
_computing_data_collection 'Bruker SMART'
_computing_data_reduction 'Bruker SAINT'
_computing_molecular_graphics 'Bruker SHELXTL'
_computing_publication_material 'Bruker SHELXTL'
_computing_structure_refinement 'SHELXL-97 (Sheldrick, 1997)'
_computing_structure_solution 'SHELXS-97 (Sheldrick, 1990)'
_diffrn_ambient_temperature 293(2)
_diffrn_measured_fraction_theta_full 1.000
_diffrn_measured_fraction_theta_max 1.000
_diffrn_measurement_device_type 'CCD area detector'
_diffrn_measurement_method 'phi and omega scans'
_diffrn_radiation_monochromator graphite
_diffrn_radiation_source 'fine-focus sealed tube'
_diffrn_radiation_type MoK\a
_diffrn_radiation_wavelength 0.71073
_diffrn_reflns_av_R_equivalents 0.0550
_diffrn_reflns_av_sigmaI/netI 0.0514
_diffrn_reflns_limit_h_max 11
_diffrn_reflns_limit_h_min -19
_diffrn_reflns_limit_k_max 19
_diffrn_reflns_limit_k_min -17
_diffrn_reflns_limit_l_max 17
_diffrn_reflns_limit_l_min -17
_diffrn_reflns_number 18887
_diffrn_reflns_theta_full 25.03
_diffrn_reflns_theta_max 25.03
_diffrn_reflns_theta_min 1.99
_exptl_absorpt_coefficient_mu 0.091
_exptl_absorpt_correction_T_max 0.9821
_exptl_absorpt_correction_T_min 0.9750
_exptl_absorpt_correction_type multi-scan
_exptl_absorpt_process_details SADABS
_exptl_crystal_colour colorless
_exptl_crystal_density_diffrn 1.262
_exptl_crystal_density_method 'not measured'
_exptl_crystal_description block
_exptl_crystal_F_000 1410
_exptl_crystal_size_max 0.28
_exptl_crystal_size_mid 0.22
_exptl_crystal_size_min 0.20
_refine_diff_density_max 0.123
_refine_diff_density_min -0.201
_refine_diff_density_rms 0.030
_refine_ls_abs_structure_details 'Flack H D (1983), Acta Cryst. A39, 876-881'
_refine_ls_abs_structure_Flack -1.3(14)
_refine_ls_extinction_coef 0.0047(5)
_refine_ls_extinction_expression Fc^*^=kFc[1+0.001xFc^2^\l^3^/sin(2\q)]^-1/4^
_refine_ls_extinction_method SHELXL
_refine_ls_goodness_of_fit_ref 0.997
_refine_ls_hydrogen_treatment constr
_refine_ls_matrix_type full
_refine_ls_number_parameters 308
_refine_ls_number_reflns 4093
_refine_ls_number_restraints 39
_refine_ls_restrained_S_all 1.009
_refine_ls_R_factor_all 0.0797
_refine_ls_R_factor_gt 0.0412
_refine_ls_shift/su_max 0.000
_refine_ls_shift/su_mean 0.000
_refine_ls_structure_factor_coef Fsqd
_refine_ls_weighting_details 'calc w=1/[\s^2^(Fo^2^)+(0.0321P)^2^+0.6008P] where P=(Fo^2^+2Fc^2^)/3'
_refine_ls_weighting_scheme calc
_refine_ls_wR_factor_gt 0.0803
_refine_ls_wR_factor_ref 0.0910
_reflns_number_gt 2626
_reflns_number_total 4093
_reflns_threshold_expression >2sigma(I)
_cod_data_source_file c1ce05542a.txt
_cod_data_source_block 60909a
_cod_original_sg_symbol_H-M P62
_cod_original_formula_sum 'C21 H31 N6 O4.50'
_cod_database_code 7215423

loop_
_symmetry_equiv_pos_as_xyz
'x, y, z'
'x-y, x, z+1/3'
'-y, x-y, z+2/3'
'-x, -y, z'
'-x+y, -x, z+1/3'
'y, -x+y, z+2/3'

loop_
_atom_site_label
_atom_site_type_symbol
_atom_site_fract_x
_atom_site_fract_y
_atom_site_fract_z
_atom_site_U_iso_or_equiv
_atom_site_adp_type
_atom_site_occupancy
_atom_site_symmetry_multiplicity
_atom_site_calc_flag
_atom_site_refinement_flags
_atom_site_disorder_assembly
_atom_site_disorder_group
O1 O 0.26421(15) 0.14462(15) -0.11937(14) 0.0665(6) Uani 1 1 d . . .
O2 O 0.05369(16) 0.15764(16) -0.10276(17) 0.0817(8) Uani 1 1 d . . .
O3 O 0.65029(14) 0.67789(14) 0.07279(14) 0.0602(6) Uani 1 1 d . . .
O4 O 0.61342(15) 0.50774(15) -0.13943(14) 0.0618(6) Uani 1 1 d . . .
N1 N 0.15602(18) 0.10221(18) -0.00963(18) 0.0604(7) Uani 1 1 d . . .
H1 H 0.1172 0.0583 0.0257 0.073 Uiso 1 1 calc R . .
N2 N 0.16776(18) 0.18996(17) -0.00135(17) 0.0572(7) Uani 1 1 d . . .
H2 H 0.2098 0.2300 0.0347 0.069 Uiso 1 1 calc R . .
N3 N 0.18342(15) 0.36099(17) 0.03642(17) 0.0525(6) Uani 1 1 d . . .
H3 H 0.2113 0.3447 0.0756 0.063 Uiso 1 1 calc R . .
N4 N 0.39873(15) 0.56182(15) 0.05742(15) 0.0449(6) Uani 1 1 d . A .
H4 H 0.3852 0.5507 0.0005 0.054 Uiso 1 1 calc R . .
N5 N 0.55861(16) 0.61586(15) -0.05114(16) 0.0515(6) Uani 1 1 d . . .
H5 H 0.5029 0.5833 -0.0723 0.062 Uiso 1 1 calc R . .
N6 N 0.63408(16) 0.65021(17) -0.11023(15) 0.0505(6) Uani 1 1 d . . .
H6 H 0.6680 0.7095 -0.1185 0.061 Uiso 1 1 calc R . .
C1 C 0.1784(2) -0.0164(2) -0.0778(2) 0.0707(10) Uani 1 1 d . . .
H1A H 0.1819 -0.0324 -0.1400 0.106 Uiso 1 1 d R . .
H1B H 0.1159 -0.0552 -0.0555 0.106 Uiso 1 1 d R . .
H1C H 0.2210 -0.0260 -0.0412 0.106 Uiso 1 1 d R . .
C2 C 0.2039(2) 0.0835(2) -0.0717(2) 0.0535(8) Uani 1 1 d . . .
C3 C 0.1132(2) 0.2134(2) -0.0499(2) 0.0573(8) Uani 1 1 d . . .
C4 C 0.1279(2) 0.3055(2) -0.0330(2) 0.0514(8) Uani 1 1 d . . .
C5 C 0.0969(2) 0.3571(2) -0.0800(2) 0.0611(9) Uani 1 1 d . A .
C6 C 0.0338(3) 0.3241(3) -0.1622(3) 0.0995(14) Uani 1 1 d . . .
H6A H 0.0275 0.2663 -0.1836 0.149 Uiso 1 1 calc R . .
H6B H 0.0603 0.3702 -0.2096 0.149 Uiso 1 1 calc R . .
H6C H -0.0265 0.3147 -0.1458 0.149 Uiso 1 1 calc R . .
C7 C 0.1356(2) 0.4442(2) -0.0375(2) 0.0619(9) Uani 1 1 d D . .
C8 C 0.1335(7) 0.5297(5) -0.0739(10) 0.086(3) Uani 0.69(3) 1 d PDU A 1
H8A H 0.0817 0.5093 -0.1162 0.103 Uiso 0.69(3) 1 calc PR A 1
H8B H 0.1226 0.5610 -0.0235 0.103 Uiso 0.69(3) 1 calc PR A 1
C9 C 0.2223(12) 0.5979(6) -0.1215(8) 0.151(5) Uani 0.69(3) 1 d PDU A 1
H9A H 0.2146 0.6462 -0.1492 0.227 Uiso 0.69(3) 1 calc PR A 1
H9B H 0.2369 0.5660 -0.1677 0.227 Uiso 0.69(3) 1 calc PR A 1
H9C H 0.2724 0.6252 -0.0779 0.227 Uiso 0.69(3) 1 calc PR A 1
C8' C 0.101(2) 0.5150(17) -0.0439(18) 0.096(6) Uani 0.31(3) 1 d PDU A 2
H8'1 H 0.0378 0.4859 -0.0684 0.115 Uiso 0.31(3) 1 calc PR A 2
H8'2 H 0.1015 0.5414 0.0154 0.115 Uiso 0.31(3) 1 calc PR A 2
C9' C 0.170(3) 0.589(2) -0.108(2) 0.154(10) Uani 0.31(3) 1 d PDU A 2
H9'1 H 0.1537 0.6369 -0.1161 0.232 Uiso 0.31(3) 1 calc PR A 2
H9'2 H 0.1679 0.5612 -0.1662 0.232 Uiso 0.31(3) 1 calc PR A 2
H9'3 H 0.2315 0.6159 -0.0830 0.232 Uiso 0.31(3) 1 calc PR A 2
C10 C 0.18796(19) 0.4442(2) 0.0346(2) 0.0486(7) Uani 1 1 d . A .
C11 C 0.23598(19) 0.5136(2) 0.1081(2) 0.0575(8) Uani 1 1 d . . .
H11A H 0.2021 0.4875 0.1645 0.069 Uiso 1 1 calc R A .
H11B H 0.2313 0.5685 0.0941 0.069 Uiso 1 1 calc R . .
C12 C 0.33605(19) 0.54461(18) 0.1248(2) 0.0463(7) Uani 1 1 d . A .
C13 C 0.3831(2) 0.5696(2) 0.2060(2) 0.0559(8) Uani 1 1 d . . .
C14 C 0.3393(2) 0.5605(3) 0.2985(2) 0.0786(11) Uani 1 1 d . A .
H14A H 0.2884 0.5735 0.2923 0.094 Uiso 1 1 calc R . .
H14B H 0.3854 0.6075 0.3388 0.094 Uiso 1 1 calc R . .
C15 C 0.3021(3) 0.4658(3) 0.3422(3) 0.1047(14) Uani 1 1 d . . .
H15A H 0.2584 0.4184 0.3017 0.157 Uiso 1 1 calc R A .
H15B H 0.2714 0.4638 0.3984 0.157 Uiso 1 1 calc R . .
H15C H 0.3529 0.4548 0.3543 0.157 Uiso 1 1 calc R . .
C16 C 0.4786(2) 0.6053(2) 0.1872(2) 0.0565(8) Uani 1 1 d . A .
C17 C 0.5555(2) 0.6433(3) 0.2567(2) 0.1000(15) Uani 1 1 d . . .
H17A H 0.6043 0.6320 0.2369 0.150 Uiso 1 1 calc R A .
H17B H 0.5313 0.6130 0.3142 0.150 Uiso 1 1 calc R . .
H17C H 0.5800 0.7093 0.2633 0.150 Uiso 1 1 calc R . .
C18 C 0.48715(18) 0.59973(18) 0.0933(2) 0.0440(7) Uani 1 1 d . . .
C19 C 0.5718(2) 0.63316(19) 0.0401(2) 0.0479(7) Uani 1 1 d . A .
C20 C 0.6545(2) 0.5929(2) -0.1540(2) 0.0515(8) Uani 1 1 d . . .
C21 C 0.7269(2) 0.6367(2) -0.2275(2) 0.0695(9) Uani 1 1 d . . .
H21A H 0.7640 0.6069 -0.2292 0.104 Uiso 1 1 d R . .
H21B H 0.7663 0.7020 -0.2149 0.104 Uiso 1 1 d R . .
H21C H 0.6968 0.6291 -0.2855 0.104 Uiso 1 1 d R . .
O5 O 0.0000 1.0000 0.1202(2) 0.0627(8) Uani 1 2 d S . .
H5A H 0.0293 0.9800 0.1522 0.094 Uiso 1 1 d R . .

loop_
_atom_site_aniso_label
_atom_site_aniso_U_11
_atom_site_aniso_U_22
_atom_site_aniso_U_33
_atom_site_aniso_U_23
_atom_site_aniso_U_13
_atom_site_aniso_U_12
O1 0.0642(14) 0.0552(13) 0.0656(15) 0.0043(12) 0.0166(12) 0.0190(12)
O2 0.0662(15) 0.0660(15) 0.0992(19) -0.0277(14) -0.0326(14) 0.0227(14)
O3 0.0402(13) 0.0711(14) 0.0592(13) -0.0041(11) -0.0016(10) 0.0202(11)
O4 0.0629(14) 0.0521(14) 0.0634(14) 0.0023(12) 0.0119(11) 0.0234(12)
N1 0.0594(17) 0.0447(16) 0.0693(18) 0.0064(13) 0.0153(14) 0.0201(14)
N2 0.0572(17) 0.0473(16) 0.0600(17) -0.0075(13) -0.0009(13) 0.0208(14)
N3 0.0478(14) 0.0578(16) 0.0529(15) -0.0040(14) -0.0107(13) 0.0270(13)
N4 0.0445(14) 0.0466(14) 0.0455(14) -0.0002(12) -0.0019(12) 0.0241(12)
N5 0.0382(14) 0.0526(15) 0.0528(17) -0.0010(13) 0.0039(12) 0.0146(12)
N6 0.0438(14) 0.0470(15) 0.0521(16) 0.0027(13) 0.0084(13) 0.0164(12)
C1 0.070(2) 0.061(2) 0.088(3) 0.0036(19) 0.0033(19) 0.0386(19)
C2 0.0456(19) 0.049(2) 0.063(2) -0.0031(17) -0.0060(17) 0.0212(17)
C3 0.0426(18) 0.057(2) 0.062(2) -0.0007(18) 0.0015(17) 0.0169(17)
C4 0.0440(18) 0.0533(19) 0.0506(18) -0.0086(16) -0.0083(15) 0.0195(16)
C5 0.0472(19) 0.071(2) 0.060(2) 0.0041(18) -0.0073(16) 0.0256(18)
C6 0.100(3) 0.105(3) 0.096(3) -0.014(2) -0.053(3) 0.053(3)
C7 0.053(2) 0.066(2) 0.069(2) 0.0039(19) -0.0104(18) 0.0321(18)
C8 0.070(6) 0.075(4) 0.107(7) 0.016(4) -0.019(5) 0.032(4)
C9 0.152(9) 0.107(5) 0.176(7) 0.080(5) 0.001(6) 0.051(5)
C8' 0.095(10) 0.094(9) 0.093(9) 0.008(7) -0.006(7) 0.043(7)
C9' 0.161(14) 0.150(12) 0.170(13) 0.032(8) 0.004(9) 0.091(9)
C10 0.0378(16) 0.0506(19) 0.058(2) -0.0035(16) 0.0030(16) 0.0228(15)
C11 0.0468(18) 0.0610(19) 0.070(2) -0.0110(18) -0.0002(17) 0.0309(16)
C12 0.0394(16) 0.0428(17) 0.0570(19) -0.0047(15) 0.0022(16) 0.0209(14)
C13 0.0444(18) 0.067(2) 0.053(2) -0.0089(17) 0.0026(16) 0.0255(16)
C14 0.058(2) 0.106(3) 0.063(2) -0.021(2) 0.000(2) 0.034(2)
C15 0.101(3) 0.133(4) 0.077(3) 0.023(3) 0.036(2) 0.056(3)
C16 0.0471(19) 0.070(2) 0.051(2) -0.0081(17) -0.0038(16) 0.0278(17)
C17 0.056(2) 0.163(4) 0.059(2) -0.022(3) -0.0173(19) 0.038(3)
C18 0.0350(17) 0.0432(17) 0.0498(19) -0.0041(14) -0.0019(14) 0.0165(14)
C19 0.046(2) 0.0392(17) 0.055(2) 0.0014(15) 0.0001(17) 0.0194(15)
C20 0.0414(18) 0.059(2) 0.0465(19) -0.0007(17) 0.0003(14) 0.0195(17)
C21 0.059(2) 0.079(2) 0.0527(19) 0.0043(18) 0.0129(17) 0.0206(19)
O5 0.0617(19) 0.0666(19) 0.0602(18) 0.000 0.000 0.0324(16)

loop_
_atom_type_symbol
_atom_type_description
_atom_type_scat_dispersion_real
_atom_type_scat_dispersion_imag
_atom_type_scat_source
C C 0.0033 0.0016 'International Tables Vol C Tables 4.2.6.8 and 6.1.1.4'
H H 0.0000 0.0000 'International Tables Vol C Tables 4.2.6.8 and 6.1.1.4'
N N 0.0061 0.0033 'International Tables Vol C Tables 4.2.6.8 and 6.1.1.4'
O O 0.0106 0.0060 'International Tables Vol C Tables 4.2.6.8 and 6.1.1.4'

loop_
_geom_angle_atom_site_label_1
_geom_angle_atom_site_label_2
_geom_angle_atom_site_label_3
_geom_angle
C2 N1 N2 121.2(2)
C2 N1 H1 119.4
N2 N1 H1 119.4
C3 N2 N1 119.8(3)
C3 N2 H2 120.1
N1 N2 H2 120.1
C10 N3 C4 110.3(3)
C10 N3 H3 124.8
C4 N3 H3 124.8
C12 N4 C18 110.1(2)
C12 N4 H4 125.0
C18 N4 H4 125.0
C19 N5 N6 120.7(2)
C19 N5 H5 119.6
N6 N5 H5 119.6
C20 N6 N5 120.7(2)
C20 N6 H6 119.7
N5 N6 H6 119.7
C2 C1 H1A 109.8
C2 C1 H1B 109.5
H1A C1 H1B 109.5
C2 C1 H1C 109.0
H1A C1 H1C 109.5
H1B C1 H1C 109.5
O1 C2 N1 122.0(3)
O1 C2 C1 123.0(3)
N1 C2 C1 115.1(3)
O2 C3 N2 121.0(3)
O2 C3 C4 123.4(3)
N2 C3 C4 115.5(3)
N3 C4 C5 106.7(3)
N3 C4 C3 122.6(3)
C5 C4 C3 130.6(3)
C4 C5 C7 107.2(3)
C4 C5 C6 125.4(3)
C7 C5 C6 127.4(3)
C5 C6 H6A 109.5
C5 C6 H6B 109.5
H6A C6 H6B 109.5
C5 C6 H6C 109.5
H6A C6 H6C 109.5
H6B C6 H6C 109.5
C10 C7 C5 108.0(3)
C10 C7 C8 125.3(4)
C5 C7 C8 126.1(5)
C10 C7 C8' 121.6(9)
C5 C7 C8' 127.0(10)
C8 C7 C8' 24.2(8)
C9 C8 C7 113.0(6)
C9 C8 H8A 109.0
C7 C8 H8A 109.0
C9 C8 H8B 109.0
C7 C8 H8B 109.0
H8A C8 H8B 107.8
C8 C9 H9A 109.5
C8 C9 H9B 109.5
H9A C9 H9B 109.5
C8 C9 H9C 109.5
H9A C9 H9C 109.5
H9B C9 H9C 109.5
C9' C8' C7 103.5(16)
C9' C8' H8'1 111.1
C7 C8' H8'1 111.1
C9' C8' H8'2 111.1
C7 C8' H8'2 111.1
H8'1 C8' H8'2 109.0
C8' C9' H9'1 109.5
C8' C9' H9'2 109.5
H9'1 C9' H9'2 109.5
C8' C9' H9'3 109.5
H9'1 C9' H9'3 109.5
H9'2 C9' H9'3 109.5
N3 C10 C7 107.8(3)
N3 C10 C11 120.9(3)
C7 C10 C11 131.1(3)
C10 C11 C12 117.4(2)
C10 C11 H11A 108.0
C12 C11 H11A 108.0
C10 C11 H11B 108.0
C12 C11 H11B 108.0
H11A C11 H11B 107.2
N4 C12 C13 108.1(2)
N4 C12 C11 123.6(3)
C13 C12 C11 127.9(3)
C12 C13 C16 107.8(3)
C12 C13 C14 125.4(3)
C16 C13 C14 126.8(3)
C13 C14 C15 114.2(3)
C13 C14 H14A 108.7
C15 C14 H14A 108.7
C13 C14 H14B 108.7
C15 C14 H14B 108.7
H14A C14 H14B 107.6
C14 C15 H15A 109.5
C14 C15 H15B 109.5
H15A C15 H15B 109.5
C14 C15 H15C 109.5
H15A C15 H15C 109.5
H15B C15 H15C 109.5
C18 C16 C13 107.2(3)
C18 C16 C17 127.4(3)
C13 C16 C17 125.5(3)
C16 C17 H17A 109.5
C16 C17 H17B 109.5
H17A C17 H17B 109.5
C16 C17 H17C 109.5
H17A C17 H17C 109.5
H17B C17 H17C 109.5
N4 C18 C16 106.8(2)
N4 C18 C19 124.8(3)
C16 C18 C19 128.2(3)
O3 C19 N5 121.4(3)
O3 C19 C18 123.3(3)
N5 C19 C18 115.2(3)
O4 C20 N6 122.8(3)
O4 C20 C21 121.6(3)
N6 C20 C21 115.5(3)
C20 C21 H21A 109.3
C20 C21 H21B 109.5
H21A C21 H21B 109.5
C20 C21 H21C 109.6
H21A C21 H21C 109.5
H21B C21 H21C 109.5

loop_
_geom_bond_atom_site_label_1
_geom_bond_atom_site_label_2
_geom_bond_distance
O1 C2 1.223(3)
O2 C3 1.230(4)
O3 C19 1.225(3)
O4 C20 1.238(3)
N1 C2 1.340(4)
N1 N2 1.369(3)
N1 H1 0.8600
N2 C3 1.349(4)
N2 H2 0.8600
N3 C10 1.341(3)
N3 C4 1.370(4)
N3 H3 0.8600
N4 C12 1.355(3)
N4 C18 1.375(3)
N4 H4 0.8600
N5 C19 1.361(4)
N5 N6 1.386(3)
N5 H5 0.8600
N6 C20 1.320(4)
N6 H6 0.8600
C1 C2 1.489(4)
C1 H1A 0.9600
C1 H1B 0.9600
C1 H1C 0.9600
C3 C4 1.437(4)
C4 C5 1.379(4)
C5 C7 1.396(4)
C5 C6 1.505(4)
C6 H6A 0.9600
C6 H6B 0.9600
C6 H6C 0.9600
C7 C10 1.366(4)
C7 C8 1.527(7)
C7 C8' 1.546(15)
C8 C9 1.504(11)
C8 H8A 0.9700
C8 H8B 0.9700
C9 H9A 0.9600
C9 H9B 0.9600
C9 H9C 0.9600
C8' C9' 1.514(18)
C8' H8'1 0.9700
C8' H8'2 0.9700
C9' H9'1 0.9600
C9' H9'2 0.9600
C9' H9'3 0.9600
C10 C11 1.482(4)
C11 C12 1.488(4)
C11 H11A 0.9700
C11 H11B 0.9700
C12 C13 1.367(4)
C13 C16 1.409(4)
C13 C14 1.509(4)
C14 C15 1.510(5)
C14 H14A 0.9700
C14 H14B 0.9700
C15 H15A 0.9600
C15 H15B 0.9600
C15 H15C 0.9600
C16 C18 1.390(4)
C16 C17 1.499(4)
C17 H17A 0.9600
C17 H17B 0.9600
C17 H17C 0.9600
C18 C19 1.449(4)
C20 C21 1.501(4)
C21 H21A 0.9600
C21 H21B 0.9600
C21 H21C 0.9600
O5 H5A 0.8502

loop_
_geom_torsion_atom_site_label_1
_geom_torsion_atom_site_label_2
_geom_torsion_atom_site_label_3
_geom_torsion_atom_site_label_4
_geom_torsion
C2 N1 N2 C3 90.6(3)
C19 N5 N6 C20 113.5(3)
N2 N1 C2 O1 4.9(4)
N2 N1 C2 C1 -175.4(3)
N1 N2 C3 O2 -1.1(4)
N1 N2 C3 C4 177.1(3)
C10 N3 C4 C5 0.1(3)
C10 N3 C4 C3 177.6(3)
O2 C3 C4 N3 169.1(3)
N2 C3 C4 N3 -9.1(4)
O2 C3 C4 C5 -14.1(5)
N2 C3 C4 C5 167.8(3)
N3 C4 C5 C7 0.5(3)
C3 C4 C5 C7 -176.8(3)
N3 C4 C5 C6 179.9(3)
C3 C4 C5 C6 2.6(6)
C4 C5 C7 C10 -0.8(4)
C6 C5 C7 C10 179.8(3)
C4 C5 C7 C8 169.9(7)
C6 C5 C7 C8 -9.5(9)
C4 C5 C7 C8' -159.9(15)
C6 C5 C7 C8' 20.7(16)
C10 C7 C8 C9 70.7(11)
C5 C7 C8 C9 -98.5(8)
C8' C7 C8 C9 160(3)
C10 C7 C8' C9' 99(2)
C5 C7 C8' C9' -104.0(17)
C8 C7 C8' C9' -7(2)
C4 N3 C10 C7 -0.6(3)
C4 N3 C10 C11 173.9(2)
C5 C7 C10 N3 0.9(4)
C8 C7 C10 N3 -169.9(8)
C8' C7 C10 N3 161.3(14)
C5 C7 C10 C11 -172.8(3)
C8 C7 C10 C11 16.4(9)
C8' C7 C10 C11 -12.3(15)
N3 C10 C11 C12 58.0(4)
C7 C10 C11 C12 -129.0(3)
C18 N4 C12 C13 -1.2(3)
C18 N4 C12 C11 172.9(2)
C10 C11 C12 N4 40.2(4)
C10 C11 C12 C13 -146.9(3)
N4 C12 C13 C16 1.3(3)
C11 C12 C13 C16 -172.4(3)
N4 C12 C13 C14 -179.2(3)
C11 C12 C13 C14 7.1(5)
C12 C13 C14 C15 85.7(4)
C16 C13 C14 C15 -94.9(4)
C12 C13 C16 C18 -1.0(3)
C14 C13 C16 C18 179.5(3)
C12 C13 C16 C17 178.2(3)
C14 C13 C16 C17 -1.3(6)
C12 N4 C18 C16 0.6(3)
C12 N4 C18 C19 -175.1(3)
C13 C16 C18 N4 0.2(3)
C17 C16 C18 N4 -178.9(3)
C13 C16 C18 C19 175.7(3)
C17 C16 C18 C19 -3.4(6)
N6 N5 C19 O3 -1.3(4)
N6 N5 C19 C18 175.3(2)
N4 C18 C19 O3 169.8(3)
C16 C18 C19 O3 -4.9(5)
N4 C18 C19 N5 -6.8(4)
C16 C18 C19 N5 178.5(3)
N5 N6 C20 O4 -6.1(4)
N5 N6 C20 C21 169.9(2)
